data_7237482
loop_
_publ_author_name
'Ni, Ai-Yun'
'Mu, Ying'
'Pan, Jie'
'Han, Song-De'
'Li, Jin-Hua'
'Wang, Guo-Ming'

_publ_section_title
;
 Inorganic--organic hybrid zinc phosphites with
 fluorescence/phosphorescence dual emission performances
;
_journal_issue 39
_journal_name_full 'Journal of Materials Chemistry C'
_journal_page_first 10411
_journal_paper_doi 10.1039/C8TC03583K
_journal_volume 6
_journal_year 2018
_chemical_formula_sum 'C33 H47 N13 O24 P6 Zn6'
_chemical_formula_weight 1587.87
_space_group_crystal_system monoclinic
_space_group_IT_number 14
_space_group_name_Hall '-P 2yn'
_space_group_name_H-M_alt 'P 1 21/n 1'
_atom_sites_solution_hydrogens mixed
_audit_creation_method SHELXL-2016/6
_audit_update_record
;
2018-06-27 deposited with the CCDC.
2018-09-13 downloaded from the CCDC.
;
_cell_angle_alpha 90
_cell_angle_beta 92.089(7)
_cell_angle_gamma 90
_cell_formula_units_Z 4
_cell_length_a 10.1876(8)
_cell_length_b 26.5744(19)
_cell_length_c 20.1478(16)
_cell_measurement_reflns_used 2810
_cell_measurement_temperature 293(2)
_cell_measurement_theta_max 24.0390
_cell_measurement_theta_min 2.5610
_cell_volume 5451.0(7)
_computing_cell_refinement 'CrysAlisPro 1.171.39.16b (Rigaku OD, 2015)'
_computing_data_collection 'CrysAlisPro 1.171.39.16b (Rigaku OD, 2015)'
_computing_data_reduction 'CrysAlisPro 1.171.39.16b (Rigaku OD, 2015)'
_computing_molecular_graphics 'DIAMOND (Brandenburg, 1999)'
_computing_publication_material 'SHELXL-2016/6 (Sheldrick, 2016)'
_computing_structure_refinement 'SHELXL-2016/6 (Sheldrick, 2016)'
_computing_structure_solution 'SHELXL-2016/6 (Sheldrick, 2016)'
_diffrn_ambient_temperature 293(2)
_diffrn_measured_fraction_theta_full 0.999
_diffrn_measured_fraction_theta_max 0.999
_diffrn_measurement_device_type 'XtaLAB Mini'
_diffrn_radiation_type MoK\a
_diffrn_radiation_wavelength 0.71073
_diffrn_reflns_av_R_equivalents 0.0561
_diffrn_reflns_av_unetI/netI 0.0841
_diffrn_reflns_Laue_measured_fraction_full 0.999
_diffrn_reflns_Laue_measured_fraction_max 0.999
_diffrn_reflns_limit_h_max 6
_diffrn_reflns_limit_h_min -12
_diffrn_reflns_limit_k_max 31
_diffrn_reflns_limit_k_min -28
_diffrn_reflns_limit_l_max 21
_diffrn_reflns_limit_l_min -23
_diffrn_reflns_number 19804
_diffrn_reflns_point_group_measured_fraction_full 0.999
_diffrn_reflns_point_group_measured_fraction_max 0.999
_diffrn_reflns_theta_full 25.009
_diffrn_reflns_theta_max 25.009
_diffrn_reflns_theta_min 2.512
_exptl_absorpt_coefficient_mu 2.867
_exptl_absorpt_correction_T_max 0.532
_exptl_absorpt_correction_T_min 0.493
_exptl_absorpt_correction_type multi-scan
_exptl_crystal_colour colorless
_exptl_crystal_density_diffrn 1.935
_exptl_crystal_description sheet
_exptl_crystal_F_000 3192
_exptl_crystal_size_max 0.23
_exptl_crystal_size_mid 0.21
_exptl_crystal_size_min 0.15
_refine_diff_density_max 1.091
_refine_diff_density_min -0.835
_refine_diff_density_rms 0.143
_refine_ls_extinction_method none
_refine_ls_goodness_of_fit_ref 1.058
_refine_ls_hydrogen_treatment constr
_refine_ls_matrix_type full
_refine_ls_number_parameters 741
_refine_ls_number_reflns 9592
_refine_ls_number_restraints 92
_refine_ls_restrained_S_all 1.066
_refine_ls_R_factor_all 0.0961
_refine_ls_R_factor_gt 0.0546
_refine_ls_shift/su_max 0.001
_refine_ls_shift/su_mean 0.000
_refine_ls_structure_factor_coef Fsqd
_refine_ls_weighting_details 'w=1/[\s^2^(Fo^2^)+(0.0665P)^2^+1.5382P] where P=(Fo^2^+2Fc^2^)/3'
_refine_ls_weighting_scheme calc
_refine_ls_wR_factor_gt 0.1309
_refine_ls_wR_factor_ref 0.1557
_reflns_Friedel_coverage 0.000
_reflns_number_gt 6506
_reflns_number_total 9592
_reflns_threshold_expression 'I > 2\s(I)'
_cod_data_source_file c8tc03583k2.cif
_cod_data_source_block 1
_cod_original_sg_symbol_H-M 'P 21/n'
_cod_database_code 7237482
_shelx_shelxl_version_number 2016/6
_shelx_space_group_comment
;
The symmetry employed for this shelxl refinement is uniquely defined
by the following loop, which should always be used as a source of
symmetry information in preference to the above space-group names.
They are only intended as comments.
;

loop_
_space_group_symop_operation_xyz
'x, y, z'
'-x+1/2, y+1/2, -z+1/2'
'-x, -y, -z'
'x-1/2, -y-1/2, z-1/2'

loop_
_atom_site_label
_atom_site_type_symbol
_atom_site_fract_x
_atom_site_fract_y
_atom_site_fract_z
_atom_site_U_iso_or_equiv
_atom_site_adp_type
_atom_site_occupancy
_atom_site_site_symmetry_order
_atom_site_calc_flag
_atom_site_refinement_flags_posn
_atom_site_refinement_flags_adp
C1 C 0.9085(7) 0.9566(3) 0.2069(3) 0.0377(18) Uani 1 1 d . .
H1 H 0.972554 0.935001 0.191556 0.045 Uiso 1 1 calc R U
C2 C 0.8349(7) 0.9479(3) 0.2593(3) 0.0371(17) Uani 1 1 d . .
H2 H 0.839778 0.920183 0.287417 0.045 Uiso 1 1 calc R U
C3 C 0.7815(7) 1.0200(3) 0.2142(3) 0.0336(16) Uani 1 1 d . .
H3 H 0.740147 1.050729 0.206596 0.040 Uiso 1 1 calc R U
C4 C 0.4977(7) 0.8769(3) 0.4304(4) 0.0382(18) Uani 1 1 d . .
H4 H 0.572983 0.864128 0.411789 0.046 Uiso 1 1 calc R U
C5 C 0.4085(8) 0.8510(3) 0.4643(4) 0.0395(18) Uani 1 1 d . .
H5 H 0.412688 0.816813 0.473781 0.047 Uiso 1 1 calc R U
C6 C 0.3414(6) 0.9271(2) 0.4610(3) 0.0271(15) Uani 1 1 d . .
H6 H 0.291568 0.956038 0.466861 0.032 Uiso 1 1 calc R U
C7 C 0.5527(7) 1.1472(3) 0.3677(3) 0.0366(17) Uani 1 1 d . .
H7 H 0.640619 1.149486 0.357135 0.044 Uiso 1 1 calc R U
C8 C 0.4676(7) 1.1855(3) 0.3744(4) 0.0413(19) Uani 1 1 d . .
H8 H 0.487386 1.219520 0.370200 0.050 Uiso 1 1 calc R U
C9 C 0.3600(7) 1.1175(3) 0.3910(4) 0.0370(17) Uani 1 1 d . .
H9 H 0.292953 1.094946 0.399649 0.044 Uiso 1 1 calc R U
C10 C 0.6586(6) 0.9961(2) 0.3125(3) 0.0258(15) Uani 1 1 d . .
C11 C 0.6050(6) 0.9565(2) 0.3459(3) 0.0244(14) Uani 1 1 d . .
H11 H 0.628542 0.923495 0.336637 0.029 Uiso 1 1 calc R U
C12 C 0.5148(6) 0.9672(2) 0.3938(3) 0.0234(14) Uani 1 1 d . .
C13 C 0.4738(6) 1.0152(2) 0.4081(3) 0.0283(15) Uani 1 1 d . .
H13 H 0.413293 1.021533 0.440606 0.034 Uiso 1 1 calc R U
C14 C 0.5286(6) 1.0543(2) 0.3709(3) 0.0268(15) Uani 1 1 d . .
C15 C 0.6208(7) 1.0450(3) 0.3236(3) 0.0340(17) Uani 1 1 d . .
H15 H 0.656580 1.071314 0.299811 0.041 Uiso 1 1 calc R U
C16 C 0.7196(8) 0.8103(3) 0.0990(4) 0.046(2) Uani 1 1 d . .
H16 H 0.734507 0.775932 0.094330 0.055 Uiso 1 1 calc R U
C17 C 0.6096(7) 0.8310(3) 0.1234(4) 0.0391(18) Uani 1 1 d . .
H17 H 0.536928 0.814046 0.138976 0.047 Uiso 1 1 calc R U
C18 C 0.7461(7) 0.8894(2) 0.0949(3) 0.0310(16) Uani 1 1 d . .
H18 H 0.782537 0.920819 0.086979 0.037 Uiso 1 1 calc R U
C19 C 0.4017(7) 1.1235(3) 0.0504(3) 0.0314(16) Uani 1 1 d . .
H19 H 0.352280 1.151706 0.038484 0.038 Uiso 1 1 calc R U
C20 C 0.3533(7) 1.0814(3) 0.0758(4) 0.0370(17) Uani 1 1 d . .
H20 H 0.266367 1.075076 0.085579 0.044 Uiso 1 1 calc R U
C21 C 0.5632(7) 1.0735(2) 0.0655(3) 0.0331(16) Uani 1 1 d . .
H21 H 0.647507 1.059989 0.066672 0.040 Uiso 1 1 calc R U
C22 C 0.2467(7) 0.9041(2) 0.2901(3) 0.0320(16) Uani 1 1 d . .
H22 H 0.273849 0.871424 0.281210 0.038 Uiso 1 1 calc R U
C23 C 0.1589(7) 0.9185(2) 0.3343(3) 0.0308(16) Uani 1 1 d . .
H23 H 0.114274 0.896761 0.361745 0.037 Uiso 1 1 calc R U
C24 C 0.2234(7) 0.9871(2) 0.2887(3) 0.0286(15) Uani 1 1 d . .
H24 H 0.233854 1.020768 0.277654 0.034 Uiso 1 1 calc R U
C25 C 0.5411(6) 0.9209(2) 0.1391(3) 0.0276(15) Uani 1 1 d . .
C26 C 0.4621(7) 0.9145(2) 0.1924(3) 0.0301(16) Uani 1 1 d . .
H26 H 0.465146 0.884856 0.217001 0.036 Uiso 1 1 calc R U
C27 C 0.3775(7) 0.9532(2) 0.2085(3) 0.0268(15) Uani 1 1 d . .
C28 C 0.3767(6) 0.9985(2) 0.1729(3) 0.0278(15) Uani 1 1 d . .
H28 H 0.321436 1.024736 0.184140 0.033 Uiso 1 1 calc R U
C29 C 0.4602(7) 1.0032(2) 0.1204(3) 0.0281(15) Uani 1 1 d . .
C30 C 0.5407(6) 0.9646(2) 0.1023(3) 0.0266(15) Uani 1 1 d . .
H30 H 0.593912 0.967870 0.066033 0.032 Uiso 1 1 calc R U
N1 N 0.8751(6) 1.0024(2) 0.1791(3) 0.0336(14) Uani 1 1 d . .
N2 N 0.7517(5) 0.98765(19) 0.2633(3) 0.0275(13) Uani 1 1 d . .
N3 N 0.3101(5) 0.8829(2) 0.4828(3) 0.0297(13) Uani 1 1 d . .
N4 N 0.4553(5) 0.92594(19) 0.4289(3) 0.0277(13) Uani 1 1 d . .
N5 N 0.3465(6) 1.1661(2) 0.3885(3) 0.0361(15) Uani 1 1 d . .
N6 N 0.4837(5) 1.10458(19) 0.3795(3) 0.0287(13) Uani 1 1 d . .
N7 N 0.8034(5) 0.8466(2) 0.0827(3) 0.0308(13) Uani 1 1 d . .
N8 N 0.6277(5) 0.88215(19) 0.1204(3) 0.0280(13) Uani 1 1 d . .
N9 N 0.5336(6) 1.1192(2) 0.0445(3) 0.0307(13) Uani 1 1 d . .
N10 N 0.4578(5) 1.04922(19) 0.0846(3) 0.0253(12) Uani 1 1 d . .
N11 N 0.1437(6) 0.9704(2) 0.3334(3) 0.0318(13) Uani 1 1 d . .
N12 N 0.2885(5) 0.94821(19) 0.2606(2) 0.0251(12) Uani 1 1 d . .
O1 O 1.1174(4) 0.99992(15) 0.0893(2) 0.0299(11) Uani 1 1 d D .
O2 O 1.0286(4) 0.91654(17) 0.0542(3) 0.0414(13) Uani 1 1 d D .
O3 O 1.1617(5) 0.96769(18) -0.0256(2) 0.0387(12) Uani 1 1 d D .
O4 O 0.9757(5) 0.82301(18) -0.0454(2) 0.0439(13) Uani 1 1 d D .
O5 O 1.1965(5) 0.84364(19) -0.0919(3) 0.0462(13) Uani 1 1 d D .
O6 O 1.0010(5) 0.89480(15) -0.1269(2) 0.0420(13) Uani 1 1 d D .
O7 O 1.0849(5) 0.80234(18) 0.1041(3) 0.0523(15) Uani 1 1 d D .
O8 O 1.2937(6) 0.83383(19) 0.0615(2) 0.0507(15) Uani 1 1 d D .
O9 O 1.2986(5) 0.76680(16) 0.1494(2) 0.0387(12) Uani 1 1 d D .
O10 O 1.3738(6) 0.6987(2) 0.0214(2) 0.0600(16) Uani 1 1 d D .
O11 O 1.4409(6) 0.76933(18) -0.0539(3) 0.0665(18) Uani 1 1 d D .
O12 O 1.5963(5) 0.69907(19) -0.0271(3) 0.0534(16) Uani 1 1 d D .
O13 O 1.6380(5) 0.6390(2) 0.1111(2) 0.0502(14) Uani 1 1 d D .
O14 O 1.4316(5) 0.6587(2) 0.1702(3) 0.0579(16) Uani 1 1 d D .
O15 O 1.5155(7) 0.57075(18) 0.1671(3) 0.0639(18) Uani 1 1 d D .
O16 O 1.5226(4) 0.58417(18) -0.0200(2) 0.0429(13) Uani 1 1 d D .
O17 O 1.3463(5) 0.53897(17) 0.0405(2) 0.0358(12) Uani 1 1 d D .
O18 O 1.3850(5) 0.52060(16) -0.0804(2) 0.0360(11) Uani 1 1 d D .
O1W O 0.3860(8) 0.7905(2) 0.2839(3) 0.087(2) Uani 1 1 d . .
O2W O 0.7895(6) 0.8941(2) 0.7728(3) 0.0638(17) Uani 1 1 d . .
O3W O 0.3544(8) 0.8707(3) 0.7971(3) 0.085(2) Uani 1 1 d . .
O4W O 0.7678(7) 0.7595(2) 0.8980(3) 0.079(2) Uani 1 1 d . .
O5W O 0.4034(9) 0.1828(4) 0.2010(4) 0.118(3) Uani 1 1 d . .
P1 P 1.13730(17) 0.95406(6) 0.04629(8) 0.0256(4) Uani 1 1 d D .
P2 P 1.05040(19) 0.84386(6) -0.10293(9) 0.0302(4) Uani 1 1 d D .
P3 P 1.22849(18) 0.81178(6) 0.11951(9) 0.0286(4) Uani 1 1 d D .
P4 P 1.4535(2) 0.71552(7) -0.03487(10) 0.0416(5) Uani 1 1 d D .
P5 P 1.54930(17) 0.62540(7) 0.16609(8) 0.0282(4) Uani 1 1 d D .
P6 P 1.38946(17) 0.55936(7) -0.02561(9) 0.0284(4) Uani 1 1 d D .
Zn1 Zn 0.95843(8) 1.03673(3) 0.10156(4) 0.0272(2) Uani 1 1 d . .
Zn2 Zn 0.98388(8) 0.84614(3) 0.04572(4) 0.0285(2) Uani 1 1 d . .
Zn3 Zn 1.33802(8) 0.82567(3) -0.02862(4) 0.0358(2) Uani 1 1 d . .
Zn4 Zn 1.32688(8) 0.70064(3) 0.11157(4) 0.0331(2) Uani 1 1 d . .
Zn5 Zn 1.63332(8) 0.63549(3) 0.01701(4) 0.0308(2) Uani 1 1 d . .
Zn6 Zn 1.46789(8) 0.51583(3) 0.11061(4) 0.0295(2) Uani 1 1 d . .
H6A H 1.302338 0.595595 -0.043147 0.035 Uiso 1 1 d DR U
H5A H 1.620480 0.634255 0.222767 0.035 Uiso 1 1 d DR U
H4A H 1.407878 0.689098 -0.088391 0.035 Uiso 1 1 d DR U
H3A H 1.232305 0.847115 0.167385 0.035 Uiso 1 1 d DR U
H2A H 1.023644 0.811941 -0.153735 0.035 Uiso 1 1 d DR U
H1A H 1.249154 0.931847 0.069447 0.035 Uiso 1 1 d DR U
C31 C 0.9433(19) 0.7985(8) 0.2523(9) 0.203(7) Uani 1 1 d D U
H31A H 1.003327 0.778450 0.278945 0.305 Uiso 1 1 calc R U
H31B H 0.958238 0.833455 0.261638 0.305 Uiso 1 1 calc R U
H31C H 0.956730 0.792089 0.206141 0.305 Uiso 1 1 calc R U
C32 C 0.770(2) 0.7326(7) 0.2481(9) 0.250(8) Uani 1 1 d D U
H32A H 0.792707 0.727243 0.202835 0.376 Uiso 1 1 calc R U
H32B H 0.677163 0.727534 0.252137 0.376 Uiso 1 1 calc R U
H32C H 0.817157 0.709240 0.276345 0.376 Uiso 1 1 calc R U
C33 C 0.682(2) 0.8055(6) 0.2983(6) 0.216(6) Uani 1 1 d D U
H33 H 0.603822 0.787876 0.302283 0.259 Uiso 1 1 calc R U
N13 N 0.8047(18) 0.7850(6) 0.2682(5) 0.216(5) Uani 1 1 d D U
O19 O 0.7001(14) 0.8472(5) 0.3158(6) 0.196(5) Uani 1 1 d D U

loop_
_atom_site_aniso_label
_atom_site_aniso_U_11
_atom_site_aniso_U_22
_atom_site_aniso_U_33
_atom_site_aniso_U_23
_atom_site_aniso_U_13
_atom_site_aniso_U_12
C1 0.032(4) 0.050(5) 0.031(4) -0.001(3) 0.004(3) 0.012(4)
C2 0.035(4) 0.042(4) 0.035(4) 0.004(3) 0.009(3) 0.002(4)
C3 0.030(4) 0.043(4) 0.028(4) 0.004(3) 0.007(3) 0.008(3)
C4 0.022(4) 0.035(4) 0.058(5) 0.008(3) 0.010(4) 0.005(3)
C5 0.045(5) 0.024(4) 0.050(5) 0.002(3) 0.012(4) -0.007(4)
C6 0.020(3) 0.031(4) 0.030(4) -0.001(3) 0.006(3) -0.001(3)
C7 0.025(4) 0.043(4) 0.042(4) 0.001(3) 0.004(3) -0.005(4)
C8 0.030(4) 0.037(4) 0.057(5) -0.001(3) 0.009(4) -0.002(4)
C9 0.028(4) 0.040(4) 0.043(4) 0.004(3) 0.014(3) -0.007(4)
C10 0.019(3) 0.038(4) 0.020(3) 0.000(3) 0.001(3) -0.001(3)
C11 0.017(3) 0.034(4) 0.022(3) 0.000(3) 0.004(3) 0.002(3)
C12 0.016(3) 0.029(4) 0.025(3) 0.003(3) 0.002(3) -0.001(3)
C13 0.024(4) 0.035(4) 0.027(4) 0.005(3) 0.009(3) -0.009(3)
C14 0.021(3) 0.028(3) 0.032(4) 0.002(3) 0.000(3) -0.003(3)
C15 0.024(4) 0.043(4) 0.035(4) 0.001(3) 0.011(3) -0.007(3)
C16 0.035(5) 0.039(4) 0.064(6) 0.000(4) 0.012(4) 0.004(4)
C17 0.034(4) 0.033(4) 0.052(5) 0.006(3) 0.019(4) 0.004(3)
C18 0.028(4) 0.030(4) 0.035(4) 0.000(3) 0.001(3) 0.005(3)
C19 0.023(4) 0.034(4) 0.038(4) 0.010(3) 0.000(3) 0.004(3)
C20 0.026(4) 0.041(4) 0.043(4) 0.007(3) 0.001(3) 0.002(4)
C21 0.028(4) 0.030(4) 0.042(4) 0.009(3) 0.011(3) 0.003(3)
C22 0.040(4) 0.024(3) 0.032(4) 0.002(3) 0.011(3) 0.001(3)
C23 0.039(4) 0.033(4) 0.021(4) 0.005(3) 0.005(3) 0.003(3)
C24 0.028(4) 0.029(4) 0.029(4) 0.001(3) 0.011(3) 0.002(3)
C25 0.024(4) 0.028(4) 0.031(4) -0.002(3) 0.002(3) 0.003(3)
C26 0.027(4) 0.034(4) 0.029(4) 0.008(3) 0.004(3) 0.007(3)
C27 0.028(4) 0.027(3) 0.026(4) -0.001(3) 0.003(3) -0.005(3)
C28 0.022(4) 0.032(4) 0.030(4) -0.001(3) 0.004(3) 0.006(3)
C29 0.027(4) 0.033(4) 0.024(4) 0.003(3) 0.003(3) -0.007(3)
C30 0.024(4) 0.031(4) 0.026(4) -0.001(3) 0.006(3) 0.002(3)
N1 0.027(3) 0.046(4) 0.028(3) 0.002(3) 0.004(3) 0.002(3)
N2 0.027(3) 0.030(3) 0.026(3) -0.001(2) 0.010(3) 0.004(3)
N3 0.018(3) 0.031(3) 0.040(3) 0.002(2) 0.007(3) -0.007(3)
N4 0.018(3) 0.030(3) 0.035(3) 0.001(2) 0.008(2) -0.004(3)
N5 0.022(3) 0.036(4) 0.051(4) -0.001(3) 0.013(3) -0.002(3)
N6 0.020(3) 0.030(3) 0.037(3) 0.003(2) 0.011(3) 0.000(3)
N7 0.021(3) 0.033(3) 0.039(3) 0.003(2) 0.008(3) 0.003(3)
N8 0.018(3) 0.031(3) 0.035(3) 0.001(2) 0.010(2) 0.000(3)
N9 0.026(3) 0.034(3) 0.032(3) 0.005(2) 0.006(3) -0.001(3)
N10 0.017(3) 0.028(3) 0.031(3) 0.001(2) 0.007(2) -0.001(2)
N11 0.028(3) 0.036(3) 0.032(3) -0.002(2) 0.008(3) 0.003(3)
N12 0.025(3) 0.028(3) 0.023(3) 0.001(2) 0.005(2) 0.003(3)
O1 0.025(3) 0.029(2) 0.036(3) -0.0096(19) 0.004(2) 0.002(2)
O2 0.034(3) 0.033(3) 0.058(3) -0.003(2) 0.010(3) -0.005(2)
O3 0.031(3) 0.055(3) 0.030(3) -0.001(2) 0.008(2) 0.003(2)
O4 0.049(3) 0.049(3) 0.035(3) -0.007(2) 0.011(3) -0.016(3)
O5 0.033(3) 0.052(3) 0.054(3) 0.014(2) 0.003(3) 0.009(3)
O6 0.048(3) 0.035(3) 0.042(3) -0.007(2) -0.009(3) 0.006(3)
O7 0.031(3) 0.043(3) 0.083(4) 0.028(3) -0.002(3) 0.004(3)
O8 0.054(4) 0.052(3) 0.048(3) 0.013(2) 0.022(3) 0.008(3)
O9 0.037(3) 0.036(3) 0.043(3) 0.002(2) -0.003(2) 0.010(2)
O10 0.056(4) 0.075(4) 0.051(4) 0.014(3) 0.026(3) -0.004(3)
O11 0.053(4) 0.050(4) 0.098(5) 0.018(3) 0.027(4) 0.024(3)
O12 0.040(3) 0.044(3) 0.078(4) 0.023(3) 0.023(3) 0.012(3)
O13 0.031(3) 0.089(4) 0.032(3) -0.005(3) 0.010(2) 0.000(3)
O14 0.053(4) 0.074(4) 0.048(3) 0.018(3) 0.011(3) 0.038(3)
O15 0.114(6) 0.037(3) 0.041(3) -0.007(2) 0.001(3) -0.020(3)
O16 0.038(3) 0.043(3) 0.049(3) -0.007(2) 0.014(3) -0.008(3)
O17 0.031(3) 0.046(3) 0.031(3) 0.007(2) 0.006(2) 0.011(2)
O18 0.025(3) 0.050(3) 0.032(3) -0.011(2) 0.000(2) 0.003(2)
O1W 0.119(7) 0.072(4) 0.067(5) -0.005(3) -0.017(4) 0.010(4)
O2W 0.052(4) 0.076(4) 0.065(4) 0.002(3) 0.013(3) 0.012(3)
O3W 0.097(6) 0.101(5) 0.058(4) 0.024(4) 0.019(4) 0.023(5)
O4W 0.079(5) 0.072(4) 0.085(5) 0.011(3) 0.011(4) -0.013(4)
O5W 0.099(7) 0.171(8) 0.082(6) -0.005(5) -0.027(5) 0.013(6)
P1 0.0202(9) 0.0278(9) 0.0288(9) -0.0031(7) 0.0025(7) 0.0038(8)
P2 0.0322(10) 0.0285(9) 0.0301(10) -0.0030(7) 0.0034(8) 0.0014(8)
P3 0.0277(10) 0.0286(9) 0.0297(10) 0.0010(7) 0.0021(8) 0.0044(8)
P4 0.0425(12) 0.0376(11) 0.0454(12) 0.0090(9) 0.0131(10) 0.0076(10)
P5 0.0245(10) 0.0341(10) 0.0257(9) -0.0016(7) -0.0022(7) 0.0030(8)
P6 0.0239(9) 0.0332(10) 0.0284(10) 0.0021(7) 0.0039(8) 0.0053(8)
Zn1 0.0247(4) 0.0319(4) 0.0254(4) 0.0002(3) 0.0056(3) 0.0009(4)
Zn2 0.0225(4) 0.0286(4) 0.0348(5) 0.0017(3) 0.0056(3) 0.0029(3)
Zn3 0.0285(5) 0.0336(5) 0.0458(5) 0.0133(4) 0.0085(4) 0.0036(4)
Zn4 0.0232(4) 0.0303(4) 0.0464(5) 0.0072(3) 0.0079(4) 0.0026(4)
Zn5 0.0265(4) 0.0328(4) 0.0337(5) -0.0001(3) 0.0088(4) 0.0031(4)
Zn6 0.0294(5) 0.0311(4) 0.0283(4) 0.0018(3) 0.0073(4) -0.0010(4)
C31 0.221(11) 0.230(12) 0.160(12) -0.001(11) 0.025(11) 0.003(10)
C32 0.282(14) 0.208(11) 0.260(14) -0.033(11) 0.007(13) -0.003(10)
C33 0.222(8) 0.224(8) 0.203(8) -0.008(7) 0.021(7) 0.011(7)
N13 0.227(8) 0.213(7) 0.209(8) -0.021(6) 0.017(7) 0.016(7)
O19 0.232(11) 0.185(8) 0.176(9) 0.038(7) 0.073(9) 0.061(8)

loop_
_atom_type_symbol
_atom_type_description
_atom_type_scat_dispersion_real
_atom_type_scat_dispersion_imag
_atom_type_scat_source
C C 0.0033 0.0016 'International Tables Vol C Tables 4.2.6.8 and 6.1.1.4'
H H 0.0000 0.0000 'International Tables Vol C Tables 4.2.6.8 and 6.1.1.4'
N N 0.0061 0.0033 'International Tables Vol C Tables 4.2.6.8 and 6.1.1.4'
O O 0.0106 0.0060 'International Tables Vol C Tables 4.2.6.8 and 6.1.1.4'
P P 0.1023 0.0942 'International Tables Vol C Tables 4.2.6.8 and 6.1.1.4'
Zn Zn 0.2839 1.4301 'International Tables Vol C Tables 4.2.6.8 and 6.1.1.4'

loop_
_geom_angle_atom_site_label_1
_geom_angle_atom_site_label_2
_geom_angle_atom_site_label_3
_geom_angle
_geom_angle_site_symmetry_1
_geom_angle_site_symmetry_3
C2 C1 N1 109.6(6) . .
C1 C2 N2 106.4(6) . .
N1 C3 N2 111.2(6) . .
C5 C4 N4 106.1(6) . .
C4 C5 N3 109.6(6) . .
N3 C6 N4 111.5(6) . .
C8 C7 N6 105.9(6) . .
C7 C8 N5 108.8(6) . .
N5 C9 N6 110.4(6) . .
C11 C10 C15 121.7(6) . .
C11 C10 N2 120.8(6) . .
C15 C10 N2 117.5(6) . .
C10 C11 C12 118.1(6) . .
C13 C12 C11 123.3(6) . .
C13 C12 N4 117.6(5) . .
C11 C12 N4 119.0(5) . .
C12 C13 C14 116.2(6) . .
C15 C14 C13 121.8(6) . .
C15 C14 N6 118.7(6) . .
C13 C14 N6 119.4(6) . .
C10 C15 C14 118.8(6) . .
N7 C16 C17 109.8(7) . .
C16 C17 N8 105.8(6) . .
N7 C18 N8 111.2(6) . .
C20 C19 N9 110.1(6) . .
C19 C20 N10 106.1(6) . .
N9 C21 N10 111.3(6) . .
C23 C22 N12 105.4(6) . .
C22 C23 N11 110.7(6) . .
N11 C24 N12 110.6(6) . .
C26 C25 C30 122.3(6) . .
C26 C25 N8 120.3(6) . .
C30 C25 N8 117.4(6) . .
C25 C26 C27 118.4(6) . .
C26 C27 C28 120.6(6) . .
C26 C27 N12 121.4(5) . .
C28 C27 N12 117.9(6) . .
C29 C28 C27 118.4(6) . .
C30 C29 C28 121.7(6) . .
C30 C29 N10 120.6(6) . .
C28 C29 N10 117.7(6) . .
C29 C30 C25 118.5(6) . .
C3 N1 C1 105.8(6) . .
C3 N1 Zn1 126.7(5) . .
C1 N1 Zn1 127.4(5) . .
C3 N2 C2 106.9(5) . .
C3 N2 C10 125.9(6) . .
C2 N2 C10 126.9(5) . .
C6 N3 C5 106.0(5) . .
C6 N3 Zn5 124.8(5) . 4_476
C5 N3 Zn5 127.8(4) . 4_476
C6 N4 C4 106.7(5) . .
C6 N4 C12 126.8(5) . .
C4 N4 C12 126.3(5) . .
C9 N5 C8 106.7(6) . .
C9 N5 Zn4 123.4(5) . 2_655
C8 N5 Zn4 128.9(5) . 2_655
C9 N6 C7 108.3(6) . .
C9 N6 C14 124.9(6) . .
C7 N6 C14 126.2(6) . .
C18 N7 C16 106.8(6) . .
C18 N7 Zn2 119.8(5) . .
C16 N7 Zn2 133.4(5) . .
C18 N8 C17 106.5(5) . .
C18 N8 C25 125.1(5) . .
C17 N8 C25 128.5(6) . .
C21 N9 C19 105.4(6) . .
C21 N9 Zn3 125.7(5) . 3_775
C19 N9 Zn3 127.4(5) . 3_775
C21 N10 C20 107.1(5) . .
C21 N10 C29 124.7(6) . .
C20 N10 C29 127.0(6) . .
C24 N11 C23 105.9(5) . .
C24 N11 Zn6 123.6(4) . 2_655
C23 N11 Zn6 130.5(4) . 2_655
C24 N12 C22 107.4(5) . .
C24 N12 C27 124.8(5) . .
C22 N12 C27 127.7(5) . .
P1 O1 Zn1 128.1(3) . .
P1 O2 Zn2 143.7(3) . .
P1 O3 Zn1 128.3(3) . 3_775
P2 O4 Zn2 127.2(3) . .
P2 O5 Zn3 143.7(3) . .
P2 O6 Zn1 133.8(3) . 3_775
P3 O7 Zn2 121.2(3) . .
P3 O8 Zn3 146.7(4) . .
P3 O9 Zn4 129.5(3) . .
P4 O10 Zn4 152.3(4) . .
P4 O11 Zn3 136.9(4) . .
P4 O12 Zn5 117.8(3) . .
P5 O13 Zn5 137.2(3) . .
P5 O14 Zn4 137.6(3) . .
P5 O15 Zn6 142.3(3) . .
P6 O16 Zn5 149.3(3) . .
P6 O17 Zn6 123.6(3) . .
P6 O18 Zn6 125.3(3) . 3_865
O2 P1 O1 111.1(3) . .
O2 P1 O3 113.9(3) . .
O1 P1 O3 112.5(3) . .
O5 P2 O4 114.2(3) . .
O5 P2 O6 111.5(3) . .
O4 P2 O6 113.6(3) . .
O8 P3 O7 111.3(3) . .
O8 P3 O9 114.1(3) . .
O7 P3 O9 113.2(3) . .
O11 P4 O10 116.3(3) . .
O11 P4 O12 112.1(3) . .
O10 P4 O12 112.4(3) . .
O15 P5 O14 112.9(4) . .
O15 P5 O13 113.0(3) . .
O14 P5 O13 113.8(3) . .
O18 P6 O16 110.8(3) . .
O18 P6 O17 113.3(3) . .
O16 P6 O17 112.3(3) . .
O1 Zn1 O3 112.5(2) . 3_775
O1 Zn1 O6 110.0(2) . 3_775
O3 Zn1 O6 113.0(2) 3_775 3_775
O1 Zn1 N1 104.5(2) . .
O3 Zn1 N1 108.2(2) 3_775 .
O6 Zn1 N1 108.2(2) 3_775 .
O7 Zn2 O2 114.4(2) . .
O7 Zn2 O4 113.0(2) . .
O2 Zn2 O4 113.1(2) . .
O7 Zn2 N7 104.6(2) . .
O2 Zn2 N7 100.2(2) . .
O4 Zn2 N7 110.2(2) . .
O8 Zn3 O11 119.8(2) . .
O8 Zn3 O5 113.7(2) . .
O11 Zn3 O5 114.7(3) . .
O8 Zn3 N9 104.4(2) . 3_775
O11 Zn3 N9 99.4(2) . 3_775
O5 Zn3 N9 100.9(2) . 3_775
O10 Zn4 O14 114.8(2) . .
O10 Zn4 O9 116.6(2) . .
O14 Zn4 O9 111.8(2) . .
O10 Zn4 N5 104.0(3) . 2_645
O14 Zn4 N5 101.9(2) . 2_645
O9 Zn4 N5 105.9(2) . 2_645
O13 Zn5 O16 114.8(2) . .
O13 Zn5 O12 114.4(2) . .
O16 Zn5 O12 110.0(2) . .
O13 Zn5 N3 111.4(2) . 4_775
O16 Zn5 N3 102.5(2) . 4_775
O12 Zn5 N3 102.5(2) . 4_775
O18 Zn6 O15 113.3(3) 3_865 .
O18 Zn6 O17 114.61(19) 3_865 .
O15 Zn6 O17 109.5(2) . .
O18 Zn6 N11 109.8(2) 3_865 2_645
O15 Zn6 N11 105.1(2) . 2_645
O17 Zn6 N11 103.7(2) . 2_645
O19 C33 N13 109.7(18) . .
C32 N13 C31 112.4(18) . .
C32 N13 C33 104.8(16) . .
C31 N13 C33 142.8(18) . .

loop_
_geom_bond_atom_site_label_1
_geom_bond_atom_site_label_2
_geom_bond_distance
_geom_bond_site_symmetry_2
C1 C2 1.337(9) .
C1 N1 1.378(9) .
C2 N2 1.359(9) .
C3 N1 1.294(8) .
C3 N2 1.354(8) .
C4 C5 1.346(9) .
C4 N4 1.373(8) .
C5 N3 1.374(9) .
C6 N3 1.298(8) .
C6 N4 1.350(8) .
C7 C8 1.347(10) .
C7 N6 1.359(8) .
C8 N5 1.377(9) .
C9 N5 1.299(8) .
C9 N6 1.335(9) .
C10 C11 1.372(8) .
C10 C15 1.377(9) .
C10 N2 1.414(8) .
C11 C12 1.386(8) .
C12 C13 1.378(9) .
C12 N4 1.449(8) .
C13 C14 1.409(8) .
C14 C15 1.384(9) .
C14 N6 1.424(8) .
C16 N7 1.338(9) .
C16 C17 1.357(10) .
C17 N8 1.374(8) .
C18 N7 1.306(8) .
C18 N8 1.342(8) .
C19 C20 1.332(9) .
C19 N9 1.358(8) .
C20 N10 1.372(8) .
C21 N9 1.317(8) .
C21 N10 1.321(8) .
C22 C23 1.341(9) .
C22 N12 1.390(8) .
C23 N11 1.387(8) .
C24 N11 1.312(8) .
C24 N12 1.362(8) .
C25 C26 1.376(9) .
C25 C30 1.378(9) .
C25 N8 1.415(8) .
C26 C27 1.390(9) .
C27 C28 1.399(9) .
C27 N12 1.417(8) .
C28 C29 1.387(9) .
C29 C30 1.370(9) .
C29 N10 1.421(8) .
N1 Zn1 2.022(6) .
N3 Zn5 2.012(5) 4_476
N5 Zn4 1.991(6) 2_655
N7 Zn2 2.009(5) .
N9 Zn3 1.999(5) 3_775
N11 Zn6 2.029(5) 2_655
O1 P1 1.513(4) .
O1 Zn1 1.916(4) .
O2 P1 1.503(5) .
O2 Zn2 1.931(4) .
O3 P1 1.523(5) .
O3 Zn1 1.928(5) 3_775
O4 P2 1.515(5) .
O4 Zn2 1.935(4) .
O5 P2 1.497(5) .
O5 Zn3 1.949(5) .
O6 P2 1.517(5) .
O6 Zn1 1.930(4) 3_775
O7 P3 1.506(5) .
O7 Zn2 1.926(5) .
O8 P3 1.485(5) .
O8 Zn3 1.900(5) .
O9 P3 1.507(5) .
O9 Zn4 1.942(4) .
O10 P4 1.487(5) .
O10 Zn4 1.896(5) .
O11 P4 1.485(5) .
O11 Zn3 1.907(5) .
O12 P4 1.521(5) .
O12 Zn5 1.940(5) .
O13 P5 1.498(5) .
O13 Zn5 1.897(4) .
O14 P5 1.496(5) .
O14 Zn4 1.918(5) .
O15 P5 1.493(5) .
O15 Zn6 1.903(5) .
O16 P6 1.509(5) .
O16 Zn5 1.905(5) .
O17 P6 1.517(4) .
O17 Zn6 1.945(4) .
O18 P6 1.510(4) .
O18 Zn6 1.903(4) 3_865
C31 N13 1.502(9) .
C32 N13 1.489(9) .
C33 O19 1.174(10) .
C33 N13 1.511(10) .
